data_4101793
loop_
_publ_author_name
'Ruth Castro-Rodrigo'
'Miguel A. Esteruelas'
'Ana M. L\'opez'
'Fernando L\'opez'
'Jos\'e L. Mascare\~nas'
'Montserrat Oliv\'an'
'Enrique O\~nate'
'Luc\'ia Saya'
'Lara Villarino'

_publ_contact_author
;
  Dr. Enrique O\~nate Rodr\'iguez
  Departamento de Qu\'imica Inorg\'anica - I.C.M.A.
  Facultad de Ciencias
  Universidad de Zaragoza - C.S.I.C.
  50009 Zaragoza, Spain
;
_publ_contact_author_email enriqueo@posta.unizar.es
_publ_section_title
;
 Cleavage of Both C(sp3)-C(sp2) Bonds of Alkylidenecyclopropanes:
 Formation of Ethylene-Osmium-Vinylidene Complexes
;
_journal_name_full 'Journal of the American Chemical Society'
_journal_page_first 454
_journal_page_last 455
_journal_paper_doi 10.1021/ja909240q
_journal_volume 132
_journal_year 2010
_chemical_formula_sum 'C23 H41 B2 F4 N6 O Os P'
_chemical_formula_weight 736.41
_chemical_name_systematic
; 
 ? 
;
_space_group_IT_number 14
_symmetry_cell_setting monoclinic
_symmetry_space_group_name_Hall '-P 2ybc'
_symmetry_space_group_name_H-M 'P 1 21/c 1'
_atom_sites_solution_hydrogens geom
_atom_sites_solution_primary direct
_atom_sites_solution_secondary difmap
_audit_creation_method SHELXL-97
_cell_angle_alpha 90.00
_cell_angle_beta 97.185(5)
_cell_angle_gamma 90.00
_cell_formula_units_Z 4
_cell_length_a 10.832(3)
_cell_length_b 16.129(5)
_cell_length_c 16.280(5)
_cell_measurement_reflns_used 6289
_cell_measurement_temperature 100(2)
_cell_measurement_theta_max 24
_cell_measurement_theta_min 2
_cell_volume 2821.9(15)
_computing_cell_refinement 'SAINT+ v. 6.1 (Bruker AXS, 2000)'
_computing_data_collection 'SMART v. 5.625 (Bruker AXS, 2000)'
_computing_data_reduction 'SAINT+ v. 6.1 (Bruker AXS, 2000)'
_computing_molecular_graphics 'XP, SHELXTL v. 6.1 (Bruker, 2000)'
_computing_publication_material 'XCIF, SHELXTL v. 6.1 (Bruker, 2000)'
_computing_structure_refinement 'SHELXL-97 (Sheldrick, 1997)'
_computing_structure_solution 'SHELXS-97 (Sheldrick, 1990)'
_diffrn_ambient_temperature 100(2)
_diffrn_detector_area_resol_mean 8.26
_diffrn_measured_fraction_theta_full 1.000
_diffrn_measured_fraction_theta_max 0.945
_diffrn_measurement_device_type 'Bruker SMART APEX CCD system'
_diffrn_measurement_method '\w rotations with narrow frames'
_diffrn_radiation_monochromator graphite
_diffrn_radiation_source 'fine-focus sealed tube'
_diffrn_radiation_type MoK\a
_diffrn_radiation_wavelength 0.71073
_diffrn_reflns_av_R_equivalents 0.0543
_diffrn_reflns_av_sigmaI/netI 0.0738
_diffrn_reflns_limit_h_max 14
_diffrn_reflns_limit_h_min -14
_diffrn_reflns_limit_k_max 21
_diffrn_reflns_limit_k_min -21
_diffrn_reflns_limit_l_max 21
_diffrn_reflns_limit_l_min -22
_diffrn_reflns_number 34973
_diffrn_reflns_theta_full 27.50
_diffrn_reflns_theta_max 28.92
_diffrn_reflns_theta_min 1.78
_diffrn_standards_number 'no decay'
_exptl_absorpt_coefficient_mu 4.631
_exptl_absorpt_correction_T_max 0.697
_exptl_absorpt_correction_T_min 0.516
_exptl_absorpt_correction_type multi-scan
_exptl_absorpt_process_details
;
 Absorption correction performed with SADABS program. This is based on the
 method of Blessing: Blessing, R. H., Acta Crystallogr., Sect. A 1995, 51, 33.
  
 SADABS: Area-Detector Absorption Correction. Bruker-AXS 
  within SAINT+ package, v. 6.1 (2000).
;
_exptl_crystal_colour yellow
_exptl_crystal_density_diffrn 1.733
_exptl_crystal_density_method 'not measured'
_exptl_crystal_description 'irregular block'
_exptl_crystal_F_000 1464
_exptl_crystal_size_max 0.14
_exptl_crystal_size_mid 0.10
_exptl_crystal_size_min 0.08
_refine_diff_density_max 1.881
_refine_diff_density_min -0.955
_refine_diff_density_rms 0.117
_refine_ls_extinction_method none
_refine_ls_goodness_of_fit_ref 0.838
_refine_ls_hydrogen_treatment mixed
_refine_ls_matrix_type full
_refine_ls_number_parameters 370
_refine_ls_number_reflns 7041
_refine_ls_number_restraints 1
_refine_ls_restrained_S_all 0.838
_refine_ls_R_factor_all 0.0517
_refine_ls_R_factor_gt 0.0298
_refine_ls_shift/su_max 0.003
_refine_ls_shift/su_mean 0.000
_refine_ls_structure_factor_coef Fsqd
_refine_ls_weighting_details 'calc w=1/[\s^2^(Fo^2^)+(0.0154P)^2^+0.0000P] where P=(Fo^2^+2Fc^2^)/3'
_refine_ls_weighting_scheme calc
_refine_ls_wR_factor_gt 0.0485
_refine_ls_wR_factor_ref 0.0514
_reflns_number_gt 5103
_reflns_number_total 7041
_reflns_threshold_expression >2sigma(I)
_cod_data_source_file ja909240q_si_001_3.cif
_cod_data_source_block mae306as
_cod_original_cell_volume 2822.0(14)
_cod_database_code 4101793

loop_
_symmetry_equiv_pos_as_xyz
'x, y, z'
'-x, y+1/2, -z+1/2'
'-x, -y, -z'
'x, -y-1/2, z-1/2'

loop_
_atom_site_label
_atom_site_type_symbol
_atom_site_fract_x
_atom_site_fract_y
_atom_site_fract_z
_atom_site_U_iso_or_equiv
_atom_site_adp_type
_atom_site_occupancy
_atom_site_symmetry_multiplicity
_atom_site_calc_flag
_atom_site_refinement_flags
_atom_site_disorder_assembly
_atom_site_disorder_group
Os Os 0.297025(14) 0.799841(10) 0.143777(9) 0.01849(4) Uani 1 1 d . . .
P P 0.40493(9) 0.68580(6) 0.09375(6) 0.0214(2) Uani 1 1 d . . .
N1 N 0.1965(3) 0.9000(2) 0.18946(18) 0.0210(7) Uani 1 1 d . . .
N2 N 0.2060(3) 0.97738(19) 0.15627(19) 0.0217(7) Uani 1 1 d . . .
N3 N 0.2483(3) 0.84994(19) 0.02433(19) 0.0201(7) Uani 1 1 d . . .
N4 N 0.2368(3) 0.93406(19) 0.01465(18) 0.0202(7) Uani 1 1 d . . .
N5 N 0.4413(3) 0.88673(19) 0.15534(18) 0.0203(7) Uani 1 1 d . . .
N6 N 0.4197(3) 0.96231(19) 0.11800(18) 0.0220(7) Uani 1 1 d . . .
O O 0.1285(2) 0.73092(15) 0.11226(15) 0.0223(6) Uani 1 1 d . . .
C1 C 0.2753(4) 0.7330(3) 0.2563(2) 0.0266(10) Uani 1 1 d D . .
H1A H 0.291(4) 0.6730(9) 0.250(3) 0.054(15) Uiso 1 1 d D . .
H1B H 0.203(4) 0.749(2) 0.274(2) 0.038(13) Uiso 1 1 d . . .
C2 C 0.3769(4) 0.7822(3) 0.2724(2) 0.0285(10) Uani 1 1 d . . .
H2A H 0.366(3) 0.834(2) 0.301(2) 0.034(12) Uiso 1 1 d . . .
H2B H 0.461(4) 0.755(2) 0.278(2) 0.034(12) Uiso 1 1 d . . .
C3 C 0.0186(4) 0.7461(3) 0.0885(2) 0.0268(10) Uani 1 1 d . . .
C4 C -0.0707(4) 0.6749(3) 0.0767(2) 0.0330(11) Uani 1 1 d . . .
H4A H -0.0243 0.6232 0.0727 0.049 Uiso 1 1 calc R . .
H4B H -0.1278 0.6832 0.0258 0.049 Uiso 1 1 calc R . .
H4C H -0.1183 0.6717 0.1240 0.049 Uiso 1 1 calc R . .
C5 C -0.0368(4) 0.8302(3) 0.0704(2) 0.0330(11) Uani 1 1 d . . .
H5A H 0.0296 0.8718 0.0746 0.050 Uiso 1 1 calc R . .
H5B H -0.0946 0.8430 0.1104 0.050 Uiso 1 1 calc R . .
H5C H -0.0818 0.8308 0.0143 0.050 Uiso 1 1 calc R . .
C6 C 0.1338(3) 1.0306(3) 0.1921(2) 0.0246(9) Uani 1 1 d . . .
H6 H 0.1243 1.0880 0.1799 0.030 Uiso 1 1 calc R . .
C7 C 0.0757(4) 0.9878(3) 0.2497(2) 0.0301(10) Uani 1 1 d . . .
H7 H 0.0190 1.0092 0.2844 0.036 Uiso 1 1 calc R . .
C8 C 0.1178(3) 0.9068(3) 0.2461(2) 0.0273(10) Uani 1 1 d . . .
H8 H 0.0941 0.8625 0.2791 0.033 Uiso 1 1 calc R . .
C9 C 0.1766(3) 0.9514(3) -0.0605(2) 0.0241(9) Uani 1 1 d . . .
H9 H 0.1581 1.0054 -0.0819 0.029 Uiso 1 1 calc R . .
C10 C 0.1465(3) 0.8789(2) -0.1012(2) 0.0247(9) Uani 1 1 d . . .
H10 H 0.1026 0.8722 -0.1551 0.030 Uiso 1 1 calc R . .
C11 C 0.1936(3) 0.8173(2) -0.0471(2) 0.0216(9) Uani 1 1 d . . .
H11 H 0.1881 0.7597 -0.0588 0.026 Uiso 1 1 calc R . .
C12 C 0.5243(3) 1.0086(3) 0.1295(2) 0.0257(9) Uani 1 1 d . . .
H12 H 0.5333 1.0632 0.1092 0.031 Uiso 1 1 calc R . .
C13 C 0.6145(4) 0.9637(2) 0.1750(2) 0.0272(10) Uani 1 1 d . . .
H13 H 0.6979 0.9802 0.1922 0.033 Uiso 1 1 calc R . .
C14 C 0.5599(3) 0.8895(3) 0.1909(2) 0.0258(9) Uani 1 1 d . . .
H14 H 0.6007 0.8460 0.2229 0.031 Uiso 1 1 calc R . .
C15 C 0.5211(4) 0.6332(2) 0.1722(2) 0.0272(10) Uani 1 1 d . . .
H15 H 0.4838 0.6347 0.2253 0.033 Uiso 1 1 calc R . .
C16 C 0.6425(4) 0.6798(3) 0.1891(3) 0.0388(12) Uani 1 1 d . . .
H16A H 0.6799 0.6693 0.2462 0.058 Uiso 1 1 calc R . .
H16B H 0.6270 0.7394 0.1816 0.058 Uiso 1 1 calc R . .
H16C H 0.6995 0.6611 0.1507 0.058 Uiso 1 1 calc R . .
C17 C 0.5540(4) 0.5421(3) 0.1592(2) 0.0348(11) Uani 1 1 d . . .
H17A H 0.5949 0.5369 0.1091 0.052 Uiso 1 1 calc R . .
H17B H 0.4778 0.5087 0.1532 0.052 Uiso 1 1 calc R . .
H17C H 0.6102 0.5224 0.2071 0.052 Uiso 1 1 calc R . .
C18 C 0.4827(3) 0.7102(2) 0.0004(2) 0.0229(9) Uani 1 1 d . . .
H18 H 0.4132 0.7183 -0.0454 0.027 Uiso 1 1 calc R . .
C19 C 0.5557(4) 0.7913(2) 0.0045(2) 0.0300(10) Uani 1 1 d . . .
H19A H 0.6280 0.7870 0.0470 0.045 Uiso 1 1 calc R . .
H19B H 0.5021 0.8368 0.0185 0.045 Uiso 1 1 calc R . .
H19C H 0.5838 0.8023 -0.0494 0.045 Uiso 1 1 calc R . .
C20 C 0.5621(4) 0.6402(3) -0.0294(3) 0.0345(11) Uani 1 1 d . . .
H20A H 0.5895 0.6558 -0.0824 0.052 Uiso 1 1 calc R . .
H20B H 0.5126 0.5893 -0.0364 0.052 Uiso 1 1 calc R . .
H20C H 0.6350 0.6309 0.0116 0.052 Uiso 1 1 calc R . .
C21 C 0.3143(4) 0.5912(2) 0.0564(2) 0.0296(10) Uani 1 1 d . . .
H21 H 0.3782 0.5492 0.0454 0.036 Uiso 1 1 calc R . .
C22 C 0.2446(4) 0.5520(2) 0.1241(2) 0.0341(11) Uani 1 1 d . . .
H22A H 0.1748 0.5877 0.1340 0.051 Uiso 1 1 calc R . .
H22B H 0.3018 0.5463 0.1754 0.051 Uiso 1 1 calc R . .
H22C H 0.2132 0.4972 0.1057 0.051 Uiso 1 1 calc R . .
C23 C 0.2271(4) 0.5973(3) -0.0234(2) 0.0352(11) Uani 1 1 d . . .
H23A H 0.1949 0.5421 -0.0395 0.053 Uiso 1 1 calc R . .
H23B H 0.2722 0.6197 -0.0671 0.053 Uiso 1 1 calc R . .
H23C H 0.1577 0.6342 -0.0154 0.053 Uiso 1 1 calc R . .
B1 B 0.2871(4) 0.9907(3) 0.0865(3) 0.0235(10) Uani 1 1 d . . .
H1C H 0.284(3) 1.053(2) 0.069(2) 0.028 Uiso 1 1 d . . .
B2 B 0.8830(4) 0.7800(3) 0.3308(3) 0.0281(11) Uani 1 1 d . . .
F1 F 0.9365(2) 0.73441(15) 0.27229(14) 0.0414(7) Uani 1 1 d . . .
F2 F 0.8134(2) 0.72773(15) 0.37487(14) 0.0449(7) Uani 1 1 d . . .
F3 F 0.8098(3) 0.84153(16) 0.29259(18) 0.0605(8) Uani 1 1 d . . .
F4 F 0.9775(2) 0.81514(16) 0.38561(14) 0.0424(7) Uani 1 1 d . . .

loop_
_atom_site_aniso_label
_atom_site_aniso_U_11
_atom_site_aniso_U_22
_atom_site_aniso_U_33
_atom_site_aniso_U_23
_atom_site_aniso_U_13
_atom_site_aniso_U_12
Os 0.01588(7) 0.02026(8) 0.01912(7) 0.00250(8) 0.00136(5) -0.00005(8)
P 0.0214(5) 0.0207(6) 0.0212(5) 0.0015(4) -0.0005(4) 0.0007(4)
N1 0.0192(17) 0.0238(19) 0.0199(17) 0.0034(15) 0.0022(13) -0.0015(15)
N2 0.0181(17) 0.0222(19) 0.0240(18) -0.0046(15) -0.0008(14) 0.0006(14)
N3 0.0166(17) 0.0190(18) 0.0250(18) 0.0008(15) 0.0038(14) 0.0014(14)
N4 0.0187(17) 0.0199(18) 0.0221(17) 0.0028(14) 0.0022(13) 0.0031(14)
N5 0.0192(17) 0.0209(19) 0.0210(17) 0.0002(15) 0.0032(13) 0.0003(14)
N6 0.0205(18) 0.0207(19) 0.0251(18) 0.0021(15) 0.0044(14) -0.0018(15)
O 0.0154(14) 0.0279(16) 0.0226(14) 0.0038(12) -0.0011(11) -0.0026(12)
C1 0.028(2) 0.031(3) 0.021(2) 0.0040(19) 0.0022(18) 0.003(2)
C2 0.029(2) 0.036(3) 0.021(2) 0.004(2) 0.0056(18) 0.009(2)
C3 0.024(2) 0.037(3) 0.019(2) 0.0042(19) 0.0039(18) -0.002(2)
C4 0.024(2) 0.040(3) 0.035(3) 0.000(2) 0.0036(19) -0.007(2)
C5 0.025(2) 0.041(3) 0.033(3) 0.001(2) 0.0027(19) 0.003(2)
C6 0.020(2) 0.025(2) 0.028(2) -0.0064(19) -0.0006(17) 0.0062(18)
C7 0.024(2) 0.034(3) 0.032(2) -0.008(2) 0.0028(19) 0.007(2)
C8 0.026(2) 0.032(3) 0.025(2) -0.0005(19) 0.0066(18) -0.002(2)
C9 0.024(2) 0.028(2) 0.021(2) 0.0059(18) 0.0033(17) 0.0073(18)
C10 0.024(2) 0.028(2) 0.021(2) 0.0032(18) -0.0005(17) 0.0052(18)
C11 0.019(2) 0.021(2) 0.025(2) -0.0043(17) 0.0029(16) 0.0015(17)
C12 0.025(2) 0.026(2) 0.027(2) -0.0051(19) 0.0053(18) -0.0074(19)
C13 0.022(2) 0.032(3) 0.028(2) -0.001(2) 0.0056(18) -0.0044(19)
C14 0.023(2) 0.031(3) 0.022(2) -0.0056(19) 0.0013(17) 0.0035(19)
C15 0.029(2) 0.024(2) 0.027(2) 0.0019(19) -0.0015(18) 0.0078(19)
C16 0.031(3) 0.036(3) 0.047(3) -0.003(2) -0.005(2) 0.007(2)
C17 0.039(3) 0.032(3) 0.032(3) 0.002(2) -0.002(2) 0.009(2)
C18 0.023(2) 0.022(2) 0.023(2) -0.0011(18) 0.0009(16) -0.0001(18)
C19 0.034(2) 0.029(3) 0.029(2) 0.002(2) 0.0095(18) -0.002(2)
C20 0.033(3) 0.033(3) 0.039(3) -0.004(2) 0.010(2) 0.002(2)
C21 0.033(2) 0.019(2) 0.035(2) 0.000(2) -0.0009(19) -0.0051(19)
C22 0.041(3) 0.024(2) 0.037(3) 0.003(2) 0.001(2) -0.006(2)
C23 0.034(3) 0.033(3) 0.037(3) -0.002(2) 0.001(2) -0.009(2)
B1 0.024(2) 0.017(3) 0.030(3) 0.003(2) 0.005(2) 0.000(2)
B2 0.025(3) 0.029(3) 0.029(3) 0.003(2) -0.001(2) -0.001(2)
F1 0.0466(17) 0.0429(16) 0.0364(15) -0.0029(12) 0.0119(12) -0.0017(13)
F2 0.0436(16) 0.0519(18) 0.0413(16) -0.0044(13) 0.0131(13) -0.0185(13)
F3 0.0469(18) 0.0453(18) 0.081(2) 0.0033(16) -0.0229(15) 0.0128(14)
F4 0.0348(14) 0.0545(18) 0.0360(14) -0.0031(13) -0.0024(11) -0.0132(13)

loop_
_atom_type_symbol
_atom_type_description
_atom_type_scat_dispersion_real
_atom_type_scat_dispersion_imag
_atom_type_scat_source
C C 0.0033 0.0016 'International Tables Vol C Tables 4.2.6.8 and 6.1.1.4'
H H 0.0000 0.0000 'International Tables Vol C Tables 4.2.6.8 and 6.1.1.4'
B B 0.0013 0.0007 'International Tables Vol C Tables 4.2.6.8 and 6.1.1.4'
N N 0.0061 0.0033 'International Tables Vol C Tables 4.2.6.8 and 6.1.1.4'
O O 0.0106 0.0060 'International Tables Vol C Tables 4.2.6.8 and 6.1.1.4'
F F 0.0171 0.0103 'International Tables Vol C Tables 4.2.6.8 and 6.1.1.4'
P P 0.1023 0.0942 'International Tables Vol C Tables 4.2.6.8 and 6.1.1.4'
Os Os -1.2165 7.6030 'International Tables Vol C Tables 4.2.6.8 and 6.1.1.4'

loop_
_geom_angle_atom_site_label_1
_geom_angle_atom_site_label_2
_geom_angle_atom_site_label_3
_geom_angle
_geom_angle_site_symmetry_1
_geom_angle_site_symmetry_3
_geom_angle_publ_flag
N5 Os N3 85.67(12) . . ?
N5 Os N1 82.49(12) . . ?
N3 Os N1 87.21(11) . . ?
N5 Os O 166.88(11) . . ?
N3 Os O 82.56(10) . . ?
N1 Os O 91.13(11) . . ?
N5 Os C1 114.64(14) . . ?
N3 Os C1 158.35(14) . . ?
N1 Os C1 88.15(15) . . ?
O Os C1 76.40(14) . . ?
N5 Os C2 78.37(14) . . ?
N3 Os C2 163.20(15) . . ?
N1 Os C2 85.55(14) . . ?
O Os C2 112.69(13) . . ?
C1 Os C2 36.35(15) . . ?
N5 Os P 98.94(9) . . ?
N3 Os P 93.31(9) . . ?
N1 Os P 178.51(8) . . ?
O Os P 87.55(7) . . ?
C1 Os P 90.86(13) . . ?
C2 Os P 94.32(12) . . ?
C18 P C21 100.32(17) . . ?
C18 P C15 108.41(18) . . ?
C21 P C15 97.59(18) . . ?
C18 P Os 113.97(12) . . ?
C21 P Os 118.76(14) . . ?
C15 P Os 115.63(13) . . ?
C8 N1 N2 106.5(3) . . ?
C8 N1 Os 134.5(3) . . ?
N2 N1 Os 119.1(2) . . ?
C6 N2 N1 109.5(3) . . ?
C6 N2 B1 130.6(3) . . ?
N1 N2 B1 119.9(3) . . ?
C11 N3 N4 105.3(3) . . ?
C11 N3 Os 132.8(3) . . ?
N4 N3 Os 119.6(2) . . ?
C9 N4 N3 109.8(3) . . ?
C9 N4 B1 131.2(3) . . ?
N3 N4 B1 119.0(3) . . ?
C14 N5 N6 105.3(3) . . ?
C14 N5 Os 136.6(3) . . ?
N6 N5 Os 118.2(2) . . ?
C12 N6 N5 109.7(3) . . ?
C12 N6 B1 128.0(3) . . ?
N5 N6 B1 121.0(3) . . ?
C3 O Os 137.2(3) . . ?
C2 C1 Os 72.6(2) . . ?
C2 C1 H1A 117(3) . . ?
Os C1 H1A 111(2) . . ?
C2 C1 H1B 119(3) . . ?
Os C1 H1B 109(3) . . ?
H1A C1 H1B 118(4) . . ?
C1 C2 Os 71.1(3) . . ?
C1 C2 H2A 117(2) . . ?
Os C2 H2A 107(2) . . ?
C1 C2 H2B 118(2) . . ?
Os C2 H2B 113(2) . . ?
H2A C2 H2B 119(3) . . ?
O C3 C5 126.2(4) . . ?
O C3 C4 118.1(4) . . ?
C5 C3 C4 115.6(3) . . ?
C3 C4 H4A 109.5 . . ?
C3 C4 H4B 109.5 . . ?
H4A C4 H4B 109.5 . . ?
C3 C4 H4C 109.5 . . ?
H4A C4 H4C 109.5 . . ?
H4B C4 H4C 109.5 . . ?
C3 C5 H5A 109.5 . . ?
C3 C5 H5B 109.5 . . ?
H5A C5 H5B 109.5 . . ?
C3 C5 H5C 109.5 . . ?
H5A C5 H5C 109.5 . . ?
H5B C5 H5C 109.5 . . ?
N2 C6 C7 108.4(4) . . ?
N2 C6 H6 125.8 . . ?
C7 C6 H6 125.8 . . ?
C6 C7 C8 105.2(3) . . ?
C6 C7 H7 127.4 . . ?
C8 C7 H7 127.4 . . ?
N1 C8 C7 110.4(4) . . ?
N1 C8 H8 124.8 . . ?
C7 C8 H8 124.8 . . ?
N4 C9 C10 108.9(4) . . ?
N4 C9 H9 125.5 . . ?
C10 C9 H9 125.5 . . ?
C9 C10 C11 105.0(3) . . ?
C9 C10 H10 127.5 . . ?
C11 C10 H10 127.5 . . ?
N3 C11 C10 111.0(3) . . ?
N3 C11 H11 124.5 . . ?
C10 C11 H11 124.5 . . ?
N6 C12 C13 108.3(4) . . ?
N6 C12 H12 125.8 . . ?
C13 C12 H12 125.8 . . ?
C12 C13 C14 105.6(4) . . ?
C12 C13 H13 127.2 . . ?
C14 C13 H13 127.2 . . ?
N5 C14 C13 111.1(4) . . ?
N5 C14 H14 124.5 . . ?
C13 C14 H14 124.5 . . ?
C16 C15 C17 106.9(3) . . ?
C16 C15 P 113.2(3) . . ?
C17 C15 P 119.1(3) . . ?
C16 C15 H15 105.5 . . ?
C17 C15 H15 105.5 . . ?
P C15 H15 105.5 . . ?
C15 C16 H16A 109.5 . . ?
C15 C16 H16B 109.5 . . ?
H16A C16 H16B 109.5 . . ?
C15 C16 H16C 109.5 . . ?
H16A C16 H16C 109.5 . . ?
H16B C16 H16C 109.5 . . ?
C15 C17 H17A 109.5 . . ?
C15 C17 H17B 109.5 . . ?
H17A C17 H17B 109.5 . . ?
C15 C17 H17C 109.5 . . ?
H17A C17 H17C 109.5 . . ?
H17B C17 H17C 109.5 . . ?
C19 C18 C20 109.7(3) . . ?
C19 C18 P 115.4(3) . . ?
C20 C18 P 115.4(3) . . ?
C19 C18 H18 105.0 . . ?
C20 C18 H18 105.0 . . ?
P C18 H18 105.0 . . ?
C18 C19 H19A 109.5 . . ?
C18 C19 H19B 109.5 . . ?
H19A C19 H19B 109.5 . . ?
C18 C19 H19C 109.5 . . ?
H19A C19 H19C 109.5 . . ?
H19B C19 H19C 109.5 . . ?
C18 C20 H20A 109.5 . . ?
C18 C20 H20B 109.5 . . ?
H20A C20 H20B 109.5 . . ?
C18 C20 H20C 109.5 . . ?
H20A C20 H20C 109.5 . . ?
H20B C20 H20C 109.5 . . ?
C23 C21 C22 109.4(3) . . ?
C23 C21 P 118.1(3) . . ?
C22 C21 P 112.6(3) . . ?
C23 C21 H21 105.2 . . ?
C22 C21 H21 105.2 . . ?
P C21 H21 105.2 . . ?
C21 C22 H22A 109.5 . . ?
C21 C22 H22B 109.5 . . ?
H22A C22 H22B 109.5 . . ?
C21 C22 H22C 109.5 . . ?
H22A C22 H22C 109.5 . . ?
H22B C22 H22C 109.5 . . ?
C21 C23 H23A 109.5 . . ?
C21 C23 H23B 109.5 . . ?
H23A C23 H23B 109.5 . . ?
C21 C23 H23C 109.5 . . ?
H23A C23 H23C 109.5 . . ?
H23B C23 H23C 109.5 . . ?
N4 B1 N6 107.8(3) . . ?
N4 B1 N2 107.5(3) . . ?
N6 B1 N2 108.0(3) . . ?
N4 B1 H1C 111.5(19) . . ?
N6 B1 H1C 112(2) . . ?
N2 B1 H1C 109.7(19) . . ?
F3 B2 F1 109.9(4) . . ?
F3 B2 F2 110.7(4) . . ?
F1 B2 F2 109.5(4) . . ?
F3 B2 F4 109.5(4) . . ?
F1 B2 F4 108.6(4) . . ?
F2 B2 F4 108.6(4) . . ?

loop_
_geom_bond_atom_site_label_1
_geom_bond_atom_site_label_2
_geom_bond_distance
_geom_bond_site_symmetry_2
_geom_bond_publ_flag
Os N5 2.090(3) . ?
Os N3 2.111(3) . ?
Os N1 2.133(3) . ?
Os O 2.144(2) . ?
Os C1 2.163(4) . ?
Os C2 2.181(4) . ?
Os P 2.3771(11) . ?
P C18 1.869(4) . ?
P C21 1.875(4) . ?
P C15 1.880(4) . ?
N1 C8 1.336(4) . ?
N1 N2 1.369(4) . ?
N2 C6 1.343(4) . ?
N2 B1 1.536(5) . ?
N3 C11 1.344(4) . ?
N3 N4 1.370(4) . ?
N4 C9 1.343(4) . ?
N4 B1 1.530(5) . ?
N5 C14 1.342(4) . ?
N5 N6 1.369(4) . ?
N6 C12 1.350(4) . ?
N6 B1 1.534(5) . ?
O C3 1.229(4) . ?
C1 C2 1.355(6) . ?
C1 H1A 0.989(10) . ?
C1 H1B 0.90(4) . ?
C2 H2A 0.97(4) . ?
C2 H2B 1.01(4) . ?
C3 C5 1.497(5) . ?
C3 C4 1.498(5) . ?
C4 H4A 0.9800 . ?
C4 H4B 0.9800 . ?
C4 H4C 0.9800 . ?
C5 H5A 0.9800 . ?
C5 H5B 0.9800 . ?
C5 H5C 0.9800 . ?
C6 C7 1.378(5) . ?
C6 H6 0.9500 . ?
C7 C8 1.388(5) . ?
C7 H7 0.9500 . ?
C8 H8 0.9500 . ?
C9 C10 1.363(5) . ?
C9 H9 0.9500 . ?
C10 C11 1.383(5) . ?
C10 H10 0.9500 . ?
C11 H11 0.9500 . ?
C12 C13 1.359(5) . ?
C12 H12 0.9500 . ?
C13 C14 1.374(5) . ?
C13 H13 0.9500 . ?
C14 H14 0.9500 . ?
C15 C16 1.510(5) . ?
C15 C17 1.533(5) . ?
C15 H15 1.0000 . ?
C16 H16A 0.9800 . ?
C16 H16B 0.9800 . ?
C16 H16C 0.9800 . ?
C17 H17A 0.9800 . ?
C17 H17B 0.9800 . ?
C17 H17C 0.9800 . ?
C18 C19 1.525(5) . ?
C18 C20 1.535(5) . ?
C18 H18 1.0000 . ?
C19 H19A 0.9800 . ?
C19 H19B 0.9800 . ?
C19 H19C 0.9800 . ?
C20 H20A 0.9800 . ?
C20 H20B 0.9800 . ?
C20 H20C 0.9800 . ?
C21 C23 1.511(5) . ?
C21 C22 1.546(5) . ?
C21 H21 1.0000 . ?
C22 H22A 0.9800 . ?
C22 H22B 0.9800 . ?
C22 H22C 0.9800 . ?
C23 H23A 0.9800 . ?
C23 H23B 0.9800 . ?
C23 H23C 0.9800 . ?
B1 H1C 1.04(3) . ?
B2 F3 1.370(5) . ?
B2 F1 1.386(5) . ?
B2 F2 1.389(5) . ?
B2 F4 1.392(5) . ?
